data_7155501
loop_
_publ_author_name
'Yang, Jieru'
'Zhou, Xiaofan'
'Zeng, Yu'
'Huang, Chaoqian'
'Xiao, Yuanjing'
'Zhang, Junliang'

_publ_section_title
;
 Divergent synthesis from reactions of 2-trifluoromethyl-1,3-conjugated
 enynes with N-acetylated 2-aminomalonates.
;
_journal_issue 10
_journal_name_full 'Organic &amp; biomolecular chemistry'
_journal_page_first 2253
_journal_page_last 2258
_journal_paper_doi 10.1039/c6ob02749k
_journal_volume 15
_journal_year 2017
_chemical_formula_sum 'C25 H24 Br N5 O9'
_chemical_formula_weight 618.40
_chemical_name_systematic
; 
 ? 
;
_space_group_IT_number 14
_symmetry_cell_setting monoclinic
_symmetry_space_group_name_Hall '-P 2yn'
_symmetry_space_group_name_H-M 'P 1 21/n 1'
_atom_sites_solution_hydrogens geom
_atom_sites_solution_primary direct
_atom_sites_solution_secondary difmap
_audit_creation_method SHELXL-97
_audit_update_record
;
2016-06-10 deposited with the CCDC.
2017-02-20 downloaded from the CCDC.
;
_cell_angle_alpha 90.00
_cell_angle_beta 106.8200(10)
_cell_angle_gamma 90.00
_cell_formula_units_Z 4
_cell_length_a 9.6880(3)
_cell_length_b 21.3581(8)
_cell_length_c 14.0274(5)
_cell_measurement_reflns_used 7448
_cell_measurement_temperature 296(2)
_cell_measurement_theta_max 23.07
_cell_measurement_theta_min 2.39
_cell_volume 2778.34(17)
_computing_structure_refinement 'SHELXL-97 (Sheldrick, 2008)'
_computing_structure_solution 'SHELXS-97 (Sheldrick, 2008)'
_diffrn_ambient_temperature 296(2)
_diffrn_measured_fraction_theta_full 0.999
_diffrn_measured_fraction_theta_max 0.999
_diffrn_measurement_device_type 'Bruker Smart Apex II CCD'
_diffrn_radiation_monochromator graphite
_diffrn_radiation_source 'fine-focus sealed tube'
_diffrn_radiation_type MoK\a
_diffrn_radiation_wavelength 0.71073
_diffrn_reflns_av_R_equivalents 0.0349
_diffrn_reflns_av_sigmaI/netI 0.0234
_diffrn_reflns_limit_h_max 11
_diffrn_reflns_limit_h_min -11
_diffrn_reflns_limit_k_max 25
_diffrn_reflns_limit_k_min -25
_diffrn_reflns_limit_l_max 16
_diffrn_reflns_limit_l_min -16
_diffrn_reflns_number 32267
_diffrn_reflns_theta_full 25.00
_diffrn_reflns_theta_max 25.00
_diffrn_reflns_theta_min 1.79
_exptl_absorpt_coefficient_mu 1.539
_exptl_absorpt_correction_T_max 0.8133
_exptl_absorpt_correction_T_min 0.6148
_exptl_absorpt_correction_type multi-scan
_exptl_absorpt_process_details sadabs
_exptl_crystal_colour colorless
_exptl_crystal_density_diffrn 1.478
_exptl_crystal_density_method 'not measured'
_exptl_crystal_description block
_exptl_crystal_F_000 1264
_exptl_crystal_size_max 0.35
_exptl_crystal_size_mid 0.33
_exptl_crystal_size_min 0.14
_refine_diff_density_max 0.918
_refine_diff_density_min -0.790
_refine_diff_density_rms 0.049
_refine_ls_extinction_method none
_refine_ls_goodness_of_fit_ref 1.032
_refine_ls_hydrogen_treatment constr
_refine_ls_matrix_type full
_refine_ls_number_parameters 361
_refine_ls_number_reflns 4889
_refine_ls_number_restraints 6
_refine_ls_restrained_S_all 1.040
_refine_ls_R_factor_all 0.0676
_refine_ls_R_factor_gt 0.0443
_refine_ls_shift/su_max 0.000
_refine_ls_shift/su_mean 0.000
_refine_ls_structure_factor_coef Fsqd
_refine_ls_weighting_details 'calc w=1/[\s^2^(Fo^2^)+(0.0497P)^2^+2.4651P] where P=(Fo^2^+2Fc^2^)/3'
_refine_ls_weighting_scheme calc
_refine_ls_wR_factor_gt 0.1076
_refine_ls_wR_factor_ref 0.1217
_reflns_number_gt 3485
_reflns_number_total 4889
_reflns_threshold_expression >2sigma(I)
_cod_data_source_file c6ob02749k2.cif
_cod_data_source_block z
_cod_depositor_comments
;
The following automatic conversions were performed:

'_symmetry_cell_setting' value 'Monoclinic' changed to 'monoclinic'
according to
/usr/data/users/saulius/crontab/automatic-downloads/rss-feeds/RSC/lib/dictionaries/cif_core.dic
dictionary named 'cif_core.dic' version 2.4.2 from 2011-04-26.

Automatic conversion script
Id: cif_fix_values 4268 2015-11-12 08:31:59Z antanas 

 Adding full bibliography for 7155501.cif.
;
_cod_original_sg_symbol_H-M P2(1)/n
_cod_database_code 7155501

loop_
_symmetry_equiv_pos_as_xyz
'x, y, z'
'-x+1/2, y+1/2, -z+1/2'
'-x, -y, -z'
'x-1/2, -y-1/2, z-1/2'

loop_
_atom_site_label
_atom_site_type_symbol
_atom_site_fract_x
_atom_site_fract_y
_atom_site_fract_z
_atom_site_U_iso_or_equiv
_atom_site_adp_type
_atom_site_occupancy
_atom_site_symmetry_multiplicity
_atom_site_calc_flag
_atom_site_refinement_flags
Br1 Br 0.25346(5) 0.000867(17) 0.79639(3) 0.08461(19) Uani 1 1 d .
O1 O 0.4929(3) -0.68562(11) 0.83735(19) 0.0730(7) Uani 1 1 d .
O2 O 0.6874(3) -0.72187(12) 0.9411(2) 0.0847(8) Uani 1 1 d .
O3 O 1.0382(3) -0.58074(14) 1.1298(3) 0.1076(11) Uani 1 1 d .
O4 O 1.0013(3) -0.48257(12) 1.1354(2) 0.0814(8) Uani 1 1 d .
O5 O 1.0413(3) -0.16408(12) 1.15028(18) 0.0737(7) Uani 1 1 d .
O6 O 1.0936(3) -0.25930(12) 1.2177(2) 0.0813(8) Uani 1 1 d .
O7 O 0.9655(3) -0.27160(13) 0.9467(2) 0.0803(8) Uani 1 1 d .
O8 O 0.8673(2) -0.17708(11) 0.94621(16) 0.0578(6) Uani 1 1 d .
O9 O 0.8357(3) -0.19491(14) 1.25178(17) 0.0816(8) Uani 1 1 d .
N1 N 0.6085(3) -0.67898(13) 0.9026(2) 0.0605(7) Uani 1 1 d .
N2 N 0.9614(3) -0.53535(14) 1.1048(2) 0.0629(7) Uani 1 1 d .
N3 N 0.7479(2) -0.20734(11) 1.08641(17) 0.0435(6) Uani 1 1 d .
N4 N 0.7613(3) -0.43305(11) 1.02749(19) 0.0523(7) Uani 1 1 d .
H4B H 0.8391 -0.4248 1.0740 0.063 Uiso 1 1 calc R
N5 N 0.6683(3) -0.38582(11) 0.98309(18) 0.0487(6) Uani 1 1 d .
C1 C 0.8202(3) -0.54433(14) 1.0352(2) 0.0476(7) Uani 1 1 d .
C2 C 0.7818(4) -0.60494(14) 1.0048(2) 0.0516(8) Uani 1 1 d .
H2A H 0.8436 -0.6381 1.0302 0.062 Uiso 1 1 calc R
C3 C 0.6512(4) -0.61522(14) 0.9366(2) 0.0499(7) Uani 1 1 d .
C4 C 0.5590(3) -0.56617(15) 0.8961(2) 0.0528(8) Uani 1 1 d .
H4A H 0.4710 -0.5742 0.8491 0.063 Uiso 1 1 calc R
C5 C 0.5971(3) -0.50649(14) 0.9252(2) 0.0498(8) Uani 1 1 d .
H5A H 0.5349 -0.4739 0.8971 0.060 Uiso 1 1 calc R
C6 C 0.7282(3) -0.49280(13) 0.9966(2) 0.0459(7) Uani 1 1 d .
C7 C 0.8752(3) -0.24367(14) 1.0831(2) 0.0469(7) Uani 1 1 d .
C8 C 0.8448(3) -0.31287(14) 1.0927(2) 0.0531(8) Uani 1 1 d .
H8A H 0.9238 -0.3378 1.0838 0.064 Uiso 1 1 calc R
H8B H 0.8354 -0.3214 1.1585 0.064 Uiso 1 1 calc R
C9 C 0.7066(3) -0.32983(14) 1.0143(2) 0.0443(7) Uani 1 1 d .
C10 C 0.6093(3) -0.27994(13) 0.9676(2) 0.0446(7) Uani 1 1 d .
H10A H 0.5333 -0.2890 0.9114 0.054 Uiso 1 1 calc R
C11 C 0.6249(3) -0.22106(13) 1.0024(2) 0.0414(7) Uani 1 1 d .
C12 C 0.5344(3) -0.16781(13) 0.9547(2) 0.0420(7) Uani 1 1 d .
C13 C 0.3912(3) -0.17687(14) 0.8985(2) 0.0493(7) Uani 1 1 d .
H13A H 0.3512 -0.2168 0.8931 0.059 Uiso 1 1 calc R
C14 C 0.3085(3) -0.12738(15) 0.8510(2) 0.0547(8) Uani 1 1 d .
H14A H 0.2133 -0.1337 0.8136 0.066 Uiso 1 1 calc R
C15 C 0.3680(3) -0.06826(14) 0.8594(2) 0.0537(8) Uani 1 1 d .
C16 C 0.5081(3) -0.05797(15) 0.9138(2) 0.0563(8) Uani 1 1 d .
H16A H 0.5477 -0.0180 0.9182 0.068 Uiso 1 1 calc R
C17 C 0.5895(3) -0.10766(14) 0.9619(2) 0.0512(8) Uani 1 1 d .
H17A H 0.6840 -0.1006 1.0003 0.061 Uiso 1 1 calc R
C18 C 0.9073(3) -0.23296(16) 0.9831(3) 0.0534(8) Uani 1 1 d .
C19 C 0.8965(5) -0.1611(2) 0.8532(3) 0.0811(12) Uani 1 1 d .
H19A H 0.9963 -0.1701 0.8575 0.097 Uiso 1 1 calc R
H19B H 0.8350 -0.1853 0.7987 0.097 Uiso 1 1 calc R
C20 C 0.8678(11) -0.0957(3) 0.8370(5) 0.189(4) Uani 1 1 d .
H20A H 0.8850 -0.0834 0.7756 0.284 Uiso 1 1 calc R
H20B H 0.9300 -0.0724 0.8910 0.284 Uiso 1 1 calc R
H20C H 0.7691 -0.0874 0.8335 0.284 Uiso 1 1 calc R
C21 C 1.0153(3) -0.22366(17) 1.1626(3) 0.0588(9) Uani 1 1 d .
C22 C 1.1759(5) -0.1382(2) 1.2109(3) 0.0926(14) Uani 1 1 d U
H22A H 1.1686 -0.1270 1.2763 0.111 Uiso 1 1 calc R
H22B H 1.2533 -0.1683 1.2188 0.111 Uiso 1 1 calc R
C23 C 1.2027(7) -0.0833(3) 1.1590(6) 0.197(4) Uani 1 1 d U
H23A H 1.2907 -0.0638 1.1970 0.296 Uiso 1 1 calc R
H23B H 1.1243 -0.0543 1.1506 0.296 Uiso 1 1 calc R
H23C H 1.2110 -0.0952 1.0949 0.296 Uiso 1 1 calc R
C24 C 0.7332(4) -0.19021(15) 1.1782(2) 0.0524(8) Uani 1 1 d .
C25 C 0.5916(4) -0.16668(16) 1.1846(3) 0.0591(9) Uani 1 1 d .
H25A H 0.5985 -0.1570 1.2527 0.089 Uiso 1 1 calc R
H25B H 0.5193 -0.1982 1.1606 0.089 Uiso 1 1 calc R
H25C H 0.5657 -0.1296 1.1447 0.089 Uiso 1 1 calc R

loop_
_atom_site_aniso_label
_atom_site_aniso_U_11
_atom_site_aniso_U_22
_atom_site_aniso_U_33
_atom_site_aniso_U_23
_atom_site_aniso_U_13
_atom_site_aniso_U_12
Br1 0.0791(3) 0.0487(2) 0.0986(4) 0.00595(19) -0.0178(2) 0.00753(18)
O1 0.0897(19) 0.0598(15) 0.0621(16) -0.0049(12) 0.0103(15) -0.0165(13)
O2 0.0879(19) 0.0461(14) 0.117(2) 0.0037(15) 0.0239(17) 0.0018(14)
O3 0.0761(19) 0.0741(19) 0.138(3) 0.0062(18) -0.0232(18) 0.0235(16)
O4 0.0601(16) 0.0626(16) 0.101(2) 0.0006(15) -0.0094(14) -0.0040(13)
O5 0.0593(14) 0.0664(16) 0.0726(17) 0.0072(13) -0.0171(12) -0.0206(12)
O6 0.0591(15) 0.0751(17) 0.0835(18) 0.0109(15) -0.0208(13) 0.0007(13)
O7 0.0783(18) 0.0831(19) 0.0863(19) -0.0031(15) 0.0346(15) 0.0195(15)
O8 0.0644(14) 0.0611(14) 0.0518(13) 0.0067(11) 0.0232(11) -0.0026(11)
O9 0.0792(17) 0.112(2) 0.0398(14) -0.0089(13) -0.0048(13) 0.0049(16)
N1 0.075(2) 0.0457(16) 0.0663(19) 0.0025(14) 0.0286(17) -0.0047(15)
N2 0.0529(17) 0.0588(18) 0.0691(19) 0.0099(15) 0.0052(14) 0.0047(15)
N3 0.0423(13) 0.0443(13) 0.0386(14) -0.0004(11) 0.0030(11) -0.0037(11)
N4 0.0499(15) 0.0432(14) 0.0550(16) 0.0028(12) 0.0014(12) 0.0016(12)
N5 0.0490(14) 0.0439(14) 0.0481(15) 0.0005(12) 0.0059(12) 0.0008(11)
C1 0.0458(17) 0.0499(17) 0.0458(18) 0.0060(14) 0.0110(14) 0.0031(14)
C2 0.059(2) 0.0439(17) 0.0545(19) 0.0084(14) 0.0207(16) 0.0065(14)
C3 0.0587(19) 0.0430(16) 0.0506(18) -0.0001(14) 0.0200(16) -0.0036(14)
C4 0.0528(19) 0.0534(18) 0.0485(18) -0.0018(15) 0.0090(15) -0.0018(15)
C5 0.0505(18) 0.0474(17) 0.0474(18) 0.0018(14) 0.0080(15) 0.0064(14)
C6 0.0472(17) 0.0445(17) 0.0457(17) 0.0037(13) 0.0130(14) 0.0003(13)
C7 0.0388(16) 0.0500(17) 0.0449(17) 0.0021(14) 0.0011(13) -0.0003(13)
C8 0.0467(17) 0.0482(17) 0.0557(19) 0.0050(15) 0.0008(15) 0.0006(14)
C9 0.0442(16) 0.0446(17) 0.0422(17) 0.0019(13) 0.0095(13) -0.0017(13)
C10 0.0411(15) 0.0456(16) 0.0412(16) -0.0010(13) 0.0025(13) -0.0042(13)
C11 0.0408(15) 0.0452(16) 0.0356(15) -0.0009(12) 0.0070(13) -0.0036(12)
C12 0.0447(16) 0.0428(16) 0.0353(15) -0.0020(12) 0.0068(13) -0.0012(13)
C13 0.0461(17) 0.0422(16) 0.0522(19) -0.0007(14) 0.0024(14) -0.0043(13)
C14 0.0440(17) 0.0513(18) 0.057(2) -0.0032(15) -0.0045(15) -0.0037(14)
C15 0.0565(19) 0.0436(17) 0.0521(19) 0.0008(14) 0.0015(15) 0.0033(14)
C16 0.0561(19) 0.0399(17) 0.065(2) -0.0004(15) 0.0047(16) -0.0052(14)
C17 0.0448(17) 0.0478(17) 0.0536(19) -0.0028(14) 0.0026(14) -0.0052(14)
C18 0.0383(16) 0.058(2) 0.059(2) -0.0036(17) 0.0074(15) -0.0031(15)
C19 0.094(3) 0.095(3) 0.066(3) 0.005(2) 0.041(2) -0.012(2)
C20 0.365(12) 0.112(5) 0.164(6) 0.068(5) 0.193(8) 0.060(6)
C21 0.0462(18) 0.062(2) 0.058(2) 0.0001(17) -0.0009(16) -0.0051(16)
C22 0.072(3) 0.092(3) 0.087(3) 0.002(2) -0.018(2) -0.039(2)
C23 0.156(6) 0.165(6) 0.188(6) 0.076(5) -0.082(5) -0.104(5)
C24 0.065(2) 0.0486(17) 0.0375(18) -0.0020(14) 0.0046(16) -0.0091(15)
C25 0.070(2) 0.058(2) 0.053(2) -0.0107(16) 0.0225(17) -0.0078(17)

loop_
_atom_type_symbol
_atom_type_description
_atom_type_scat_dispersion_real
_atom_type_scat_dispersion_imag
_atom_type_scat_source
C C 0.0033 0.0016 'International Tables Vol C Tables 4.2.6.8 and 6.1.1.4'
H H 0.0000 0.0000 'International Tables Vol C Tables 4.2.6.8 and 6.1.1.4'
N N 0.0061 0.0033 'International Tables Vol C Tables 4.2.6.8 and 6.1.1.4'
O O 0.0106 0.0060 'International Tables Vol C Tables 4.2.6.8 and 6.1.1.4'
Br Br -0.2901 2.4595 'International Tables Vol C Tables 4.2.6.8 and 6.1.1.4'

loop_
_geom_angle_atom_site_label_1
_geom_angle_atom_site_label_2
_geom_angle_atom_site_label_3
_geom_angle
C21 O5 C22 117.8(3)
C18 O8 C19 117.0(3)
O2 N1 O1 124.2(3)
O2 N1 C3 118.4(3)
O1 N1 C3 117.4(3)
O3 N2 O4 121.9(3)
O3 N2 C1 118.2(3)
O4 N2 C1 119.9(3)
C24 N3 C11 122.0(2)
C24 N3 C7 118.8(2)
C11 N3 C7 111.7(2)
C6 N4 N5 118.8(2)
C6 N4 H4B 120.6
N5 N4 H4B 120.6
C9 N5 N4 116.1(2)
C2 C1 C6 121.7(3)
C2 C1 N2 116.8(3)
C6 C1 N2 121.4(3)
C3 C2 C1 118.7(3)
C3 C2 H2A 120.7
C1 C2 H2A 120.7
C2 C3 C4 121.5(3)
C2 C3 N1 119.7(3)
C4 C3 N1 118.8(3)
C5 C4 C3 120.0(3)
C5 C4 H4A 120.0
C3 C4 H4A 120.0
C4 C5 C6 121.5(3)
C4 C5 H5A 119.3
C6 C5 H5A 119.3
N4 C6 C5 120.4(3)
N4 C6 C1 122.9(3)
C5 C6 C1 116.7(3)
N3 C7 C8 108.9(2)
N3 C7 C18 110.0(2)
C8 C7 C18 108.7(3)
N3 C7 C21 113.6(3)
C8 C7 C21 110.9(2)
C18 C7 C21 104.4(2)
C9 C8 C7 108.8(2)
C9 C8 H8A 109.9
C7 C8 H8A 109.9
C9 C8 H8B 109.9
C7 C8 H8B 109.9
H8A C8 H8B 108.3
N5 C9 C10 116.3(3)
N5 C9 C8 125.2(3)
C10 C9 C8 118.5(3)
C11 C10 C9 122.3(3)
C11 C10 H10A 118.8
C9 C10 H10A 118.8
C10 C11 N3 117.9(3)
C10 C11 C12 124.6(3)
N3 C11 C12 117.2(2)
C17 C12 C13 118.0(3)
C17 C12 C11 121.1(3)
C13 C12 C11 120.9(3)
C14 C13 C12 120.7(3)
C14 C13 H13A 119.6
C12 C13 H13A 119.6
C13 C14 C15 119.5(3)
C13 C14 H14A 120.3
C15 C14 H14A 120.3
C16 C15 C14 121.2(3)
C16 C15 Br1 119.0(2)
C14 C15 Br1 119.8(2)
C15 C16 C17 119.0(3)
C15 C16 H16A 120.5
C17 C16 H16A 120.5
C16 C17 C12 121.7(3)
C16 C17 H17A 119.2
C12 C17 H17A 119.2
O7 C18 O8 125.6(3)
O7 C18 C7 122.1(3)
O8 C18 C7 112.3(3)
C20 C19 O8 106.9(4)
C20 C19 H19A 110.3
O8 C19 H19A 110.3
C20 C19 H19B 110.3
O8 C19 H19B 110.3
H19A C19 H19B 108.6
C19 C20 H20A 109.5
C19 C20 H20B 109.5
H20A C20 H20B 109.5
C19 C20 H20C 109.5
H20A C20 H20C 109.5
H20B C20 H20C 109.5
O6 C21 O5 126.4(3)
O6 C21 C7 123.6(3)
O5 C21 C7 109.5(3)
C23 C22 O5 106.1(4)
C23 C22 H22A 110.5
O5 C22 H22A 110.5
C23 C22 H22B 110.5
O5 C22 H22B 110.5
H22A C22 H22B 108.7
C22 C23 H23A 109.5
C22 C23 H23B 109.5
H23A C23 H23B 109.5
C22 C23 H23C 109.5
H23A C23 H23C 109.5
H23B C23 H23C 109.5
O9 C24 N3 119.4(3)
O9 C24 C25 121.2(3)
N3 C24 C25 119.4(3)
C24 C25 H25A 109.5
C24 C25 H25B 109.5
H25A C25 H25B 109.5
C24 C25 H25C 109.5
H25A C25 H25C 109.5
H25B C25 H25C 109.5

loop_
_geom_bond_atom_site_label_1
_geom_bond_atom_site_label_2
_geom_bond_distance
Br1 C15 1.904(3)
O1 N1 1.232(4)
O2 N1 1.215(4)
O3 N2 1.211(4)
O4 N2 1.228(4)
O5 C21 1.318(4)
O5 C22 1.445(4)
O6 C21 1.188(4)
O7 C18 1.194(4)
O8 C18 1.314(4)
O8 C19 1.454(4)
O9 C24 1.212(4)
N1 C3 1.462(4)
N2 C1 1.444(4)
N3 C24 1.384(4)
N3 C11 1.443(3)
N3 C7 1.469(4)
N4 C6 1.356(4)
N4 N5 1.376(3)
N4 H4B 0.8600
N5 C9 1.290(4)
C1 C2 1.380(4)
C1 C6 1.421(4)
C2 C3 1.365(4)
C2 H2A 0.9300
C3 C4 1.387(4)
C4 C5 1.357(4)
C4 H4A 0.9300
C5 C6 1.402(4)
C5 H5A 0.9300
C7 C8 1.521(4)
C7 C18 1.539(5)
C7 C21 1.547(4)
C8 C9 1.510(4)
C8 H8A 0.9700
C8 H8B 0.9700
C9 C10 1.448(4)
C10 C11 1.342(4)
C10 H10A 0.9300
C11 C12 1.474(4)
C12 C17 1.384(4)
C12 C13 1.397(4)
C13 C14 1.376(4)
C13 H13A 0.9300
C14 C15 1.379(4)
C14 H14A 0.9300
C15 C16 1.369(4)
C16 C17 1.377(4)
C16 H16A 0.9300
C17 H17A 0.9300
C19 C20 1.430(6)
C19 H19A 0.9700
C19 H19B 0.9700
C20 H20A 0.9600
C20 H20B 0.9600
C20 H20C 0.9600
C22 C23 1.443(7)
C22 H22A 0.9700
C22 H22B 0.9700
C23 H23A 0.9600
C23 H23B 0.9600
C23 H23C 0.9600
C24 C25 1.488(5)
C25 H25A 0.9600
C25 H25B 0.9600
C25 H25C 0.9600

loop_
_geom_torsion_atom_site_label_1
_geom_torsion_atom_site_label_2
_geom_torsion_atom_site_label_3
_geom_torsion_atom_site_label_4
_geom_torsion
C6 N4 N5 C9 -178.8(3)
O3 N2 C1 C2 2.0(5)
O4 N2 C1 C2 -179.3(3)
O3 N2 C1 C6 -175.2(3)
O4 N2 C1 C6 3.5(5)
C6 C1 C2 C3 -0.6(5)
N2 C1 C2 C3 -177.9(3)
C1 C2 C3 C4 1.5(5)
C1 C2 C3 N1 179.5(3)
O2 N1 C3 C2 4.6(5)
O1 N1 C3 C2 -176.4(3)
O2 N1 C3 C4 -177.3(3)
O1 N1 C3 C4 1.7(4)
C2 C3 C4 C5 -0.9(5)
N1 C3 C4 C5 -178.9(3)
C3 C4 C5 C6 -0.6(5)
N5 N4 C6 C5 -4.0(4)
N5 N4 C6 C1 177.4(3)
C4 C5 C6 N4 -177.3(3)
C4 C5 C6 C1 1.4(5)
C2 C1 C6 N4 177.9(3)
N2 C1 C6 N4 -5.0(5)
C2 C1 C6 C5 -0.8(5)
N2 C1 C6 C5 176.3(3)
C24 N3 C7 C8 86.1(3)
C11 N3 C7 C8 -64.3(3)
C24 N3 C7 C18 -154.8(3)
C11 N3 C7 C18 54.8(3)
C24 N3 C7 C21 -38.1(4)
C11 N3 C7 C21 171.5(2)
N3 C7 C8 C9 53.7(3)
C18 C7 C8 C9 -66.2(3)
C21 C7 C8 C9 179.5(3)
N4 N5 C9 C10 179.8(3)
N4 N5 C9 C8 1.4(4)
C7 C8 C9 N5 160.5(3)
C7 C8 C9 C10 -18.0(4)
N5 C9 C10 C11 170.0(3)
C8 C9 C10 C11 -11.4(5)
C9 C10 C11 N3 3.2(4)
C9 C10 C11 C12 176.3(3)
C24 N3 C11 C10 -114.2(3)
C7 N3 C11 C10 35.1(4)
C24 N3 C11 C12 72.2(4)
C7 N3 C11 C12 -138.5(3)
C10 C11 C12 C17 -149.0(3)
N3 C11 C12 C17 24.1(4)
C10 C11 C12 C13 29.4(5)
N3 C11 C12 C13 -157.5(3)
C17 C12 C13 C14 0.7(5)
C11 C12 C13 C14 -177.6(3)
C12 C13 C14 C15 -0.2(5)
C13 C14 C15 C16 0.3(5)
C13 C14 C15 Br1 -178.7(3)
C14 C15 C16 C17 -1.0(5)
Br1 C15 C16 C17 178.0(3)
C15 C16 C17 C12 1.6(5)
C13 C12 C17 C16 -1.5(5)
C11 C12 C17 C16 176.9(3)
C19 O8 C18 O7 0.0(5)
C19 O8 C18 C7 178.2(3)
N3 C7 C18 O7 -151.7(3)
C8 C7 C18 O7 -32.5(4)
C21 C7 C18 O7 85.9(4)
N3 C7 C18 O8 30.0(3)
C8 C7 C18 O8 149.3(3)
C21 C7 C18 O8 -92.3(3)
C18 O8 C19 C20 -170.0(5)
C22 O5 C21 O6 -1.8(6)
C22 O5 C21 C7 -173.6(3)
N3 C7 C21 O6 128.9(4)
C8 C7 C21 O6 5.8(5)
C18 C7 C21 O6 -111.1(4)
N3 C7 C21 O5 -58.9(4)
C8 C7 C21 O5 177.9(3)
C18 C7 C21 O5 61.0(4)
C21 O5 C22 C23 158.4(5)
C11 N3 C24 O9 160.9(3)
C7 N3 C24 O9 13.7(4)
C11 N3 C24 C25 -18.8(4)
C7 N3 C24 C25 -166.0(3)
